data_7132636
loop_
_publ_author_name
'Br&#xfc;ckner, Tobias'
'Duwe, Dario'
'Fantuzzi, Felipe'
'He&#xdf;, Merlin'
'Dewhurst, Rian D.'
'Radacki, Krzysztof'
'Braunschweig, Holger'

_publ_section_title
;
 Hydrosilylation of B&#xe002;B triple bonds: catalyst- and reductant-free
 construction of B-Si bonds and B<sub>2</sub>Si heterocycles.
;
_journal_issue 24
_journal_name_full 'Chemical communications (Cambridge, England)'
_journal_page_first 3259
_journal_page_last 3262
_journal_paper_doi 10.1039/d4cc00141a
_journal_volume 60
_journal_year 2024
_chemical_formula_moiety 'C54 H72 B2 N4 Si'
_chemical_formula_sum 'C54 H72 B2 N4 Si'
_chemical_formula_weight 826.86
_space_group_crystal_system monoclinic
_space_group_IT_number 14
_space_group_name_Hall '-P 2ybc'
_space_group_name_H-M_alt 'P 1 21/c 1'
_atom_sites_solution_hydrogens mixed
_atom_sites_solution_primary dual
_atom_sites_solution_secondary difmap
_audit_creation_method SHELXL-2018/3
_audit_update_record
;
2023-10-13 deposited with the CCDC.	2024-01-16 downloaded from the CCDC.
;
_cell_angle_alpha 90
_cell_angle_beta 92.7860(10)
_cell_angle_gamma 90
_cell_formula_units_Z 4
_cell_length_a 12.4737(3)
_cell_length_b 14.9710(4)
_cell_length_c 26.1547(7)
_cell_measurement_reflns_used 9834
_cell_measurement_temperature 130(2)
_cell_measurement_theta_max 26.70
_cell_measurement_theta_min 2.29
_cell_volume 4878.5(2)
_computing_cell_refinement 'Saint+ ver. V8.38A (Bruker AXS)'
_computing_data_collection 'APEX2 ver. 2014.9 (Bruker AXS)'
_computing_data_reduction 'Saint+ ver. V8.38A (Bruker AXS)'
_computing_molecular_graphics 'ShelXLe (Huebschle et all, 2011)'
_computing_publication_material 'SHELXL-2018/3 (Sheldrick, 2018)'
_computing_structure_refinement 'SHELXL-2018/3 (Sheldrick, 2018)'
_computing_structure_solution 'SHELXT (Sheldrick, 2014)'
_diffrn_ambient_temperature 130(2)
_diffrn_detector 'CMOS area detector (Photon II)'
_diffrn_detector_area_resol_mean 7.5
_diffrn_measured_fraction_theta_full 0.998
_diffrn_measured_fraction_theta_max 0.998
_diffrn_measurement_device_type 'Bruker D8 Quest'
_diffrn_measurement_method '\f and \w scans'
_diffrn_radiation_monochromator 'multi-layer mirror'
_diffrn_radiation_type MoK\a
_diffrn_radiation_wavelength 0.71073
_diffrn_reflns_av_R_equivalents 0.0461
_diffrn_reflns_av_unetI/netI 0.0301
_diffrn_reflns_Laue_measured_fraction_full 0.998
_diffrn_reflns_Laue_measured_fraction_max 0.998
_diffrn_reflns_limit_h_max 15
_diffrn_reflns_limit_h_min -13
_diffrn_reflns_limit_k_max 18
_diffrn_reflns_limit_k_min -18
_diffrn_reflns_limit_l_max 32
_diffrn_reflns_limit_l_min -32
_diffrn_reflns_number 58659
_diffrn_reflns_point_group_measured_fraction_full 0.998
_diffrn_reflns_point_group_measured_fraction_max 0.998
_diffrn_reflns_theta_full 26.000
_diffrn_reflns_theta_max 26.021
_diffrn_reflns_theta_min 2.292
_diffrn_source 'microfocus sealed tube (Incoatec ImS)'
_exptl_absorpt_coefficient_mu 0.088
_exptl_absorpt_correction_T_max 0.7454
_exptl_absorpt_correction_T_min 0.6193
_exptl_absorpt_correction_type multi-scan
_exptl_absorpt_process_details 'SadAbs 2016/2 (Bruker AXS)'
_exptl_crystal_colour purple
_exptl_crystal_density_diffrn 1.126
_exptl_crystal_description block
_exptl_crystal_F_000 1792
_exptl_crystal_size_max 0.421
_exptl_crystal_size_mid 0.396
_exptl_crystal_size_min 0.272
_refine_diff_density_max 0.621
_refine_diff_density_min -0.417
_refine_diff_density_rms 0.044
_refine_ls_extinction_method none
_refine_ls_goodness_of_fit_ref 1.028
_refine_ls_hydrogen_treatment mixed
_refine_ls_matrix_type full
_refine_ls_number_parameters 564
_refine_ls_number_reflns 9588
_refine_ls_number_restraints 0
_refine_ls_restrained_S_all 1.028
_refine_ls_R_factor_all 0.0583
_refine_ls_R_factor_gt 0.0452
_refine_ls_shift/su_max 0.001
_refine_ls_shift/su_mean 0.000
_refine_ls_structure_factor_coef Fsqd
_refine_ls_weighting_details 'w=1/[\s^2^(Fo^2^)+(0.0485P)^2^+3.1269P] where P=(Fo^2^+2Fc^2^)/3'
_refine_ls_weighting_scheme calc
_refine_ls_wR_factor_gt 0.1079
_refine_ls_wR_factor_ref 0.1175
_reflns_Friedel_coverage 0.000
_reflns_number_gt 7937
_reflns_number_total 9588
_reflns_threshold_expression 'I > 2\s(I)'
_cod_data_source_file d4cc00141a2.cif
_cod_data_source_block ToBr087_a
_cod_depositor_comments 'Adding full bibliography for 7132636--7132639.cif.'
_cod_original_sg_symbol_H-M 'P 21/c'
_cod_database_code 7132636
_shelx_shelxl_version_number 2018/3
_shelx_space_group_comment
;
The symmetry employed for this shelxl refinement is uniquely defined
by the following loop, which should always be used as a source of
symmetry information in preference to the above space-group names.
They are only intended as comments.
;
_shelx_estimated_absorpt_t_min 0.964
_shelx_estimated_absorpt_t_max 0.977

loop_
_space_group_symop_operation_xyz
'x, y, z'
'-x, y+1/2, -z+1/2'
'-x, -y, -z'
'x, -y-1/2, z-1/2'

loop_
_atom_site_label
_atom_site_type_symbol
_atom_site_fract_x
_atom_site_fract_y
_atom_site_fract_z
_atom_site_U_iso_or_equiv
_atom_site_adp_type
_atom_site_occupancy
_atom_site_site_symmetry_order
_atom_site_calc_flag
_atom_site_refinement_flags_posn
_atom_site_refinement_flags_adp
_atom_site_refinement_flags_occupancy
_atom_site_disorder_assembly
_atom_site_disorder_group
Si1 Si 0.71412(3) 0.53822(3) 0.31695(2) 0.01616(10) Uani 1 1 d . . . . .
C1 C 0.60669(13) 0.56733(11) 0.26582(6) 0.0210(3) Uani 1 1 d . . . . .
H1A H 0.616531 0.629117 0.254604 0.031 Uiso 1 1 calc R U . . .
H1B H 0.535691 0.560919 0.279879 0.031 Uiso 1 1 calc R U . . .
H1C H 0.612359 0.526976 0.236572 0.031 Uiso 1 1 calc R U . . .
N1 N 0.73946(10) 0.66636(9) 0.46768(5) 0.0185(3) Uani 1 1 d . . . . .
B1 B 0.72818(13) 0.63748(11) 0.36846(6) 0.0158(3) Uani 1 1 d . . . . .
B2 B 0.70351(13) 0.74020(12) 0.35418(6) 0.0166(3) Uani 1 1 d . . . . .
H1 H 0.7002(15) 0.7930(13) 0.3833(7) 0.029(5) Uiso 1 1 d . . . . .
N2 N 0.83099(11) 0.55045(9) 0.44246(5) 0.0203(3) Uani 1 1 d . . . . .
C2 C 0.83452(13) 0.50186(11) 0.28091(6) 0.0234(3) Uani 1 1 d . . . . .
H2A H 0.810160 0.470550 0.249550 0.035 Uiso 1 1 calc R U . . .
H2B H 0.879263 0.461717 0.302482 0.035 Uiso 1 1 calc R U . . .
H2C H 0.876508 0.554459 0.272020 0.035 Uiso 1 1 calc R U . . .
N4 N 0.59096(11) 0.84169(9) 0.29361(5) 0.0217(3) Uani 1 1 d . . . . .
C4 C 0.69162(14) 0.34498(11) 0.32575(7) 0.0273(4) Uani 1 1 d . . . . .
H4 H 0.749285 0.341891 0.303387 0.033 Uiso 1 1 calc R U . . .
N3 N 0.73010(10) 0.78639(9) 0.25739(5) 0.0198(3) Uani 1 1 d . . . . .
C3 C 0.65603(12) 0.42882(10) 0.34151(6) 0.0198(3) Uani 1 1 d . . . . .
C7 C 0.52320(15) 0.35037(12) 0.39038(7) 0.0311(4) Uani 1 1 d . . . . .
H7 H 0.465053 0.352778 0.412487 0.037 Uiso 1 1 calc R U . . .
C6 C 0.56159(16) 0.26859(12) 0.37450(7) 0.0348(4) Uani 1 1 d . . . . .
H6 H 0.530662 0.214658 0.385998 0.042 Uiso 1 1 calc R U . . .
C5 C 0.64513(16) 0.26621(12) 0.34184(8) 0.0341(4) Uani 1 1 d . . . . .
H5 H 0.670976 0.210396 0.330312 0.041 Uiso 1 1 calc R U . . .
C8 C 0.57002(14) 0.42898(11) 0.37385(6) 0.0253(4) Uani 1 1 d . . . . .
H8 H 0.542636 0.484568 0.384911 0.030 Uiso 1 1 calc R U . . .
C9 C 0.76412(12) 0.61909(10) 0.42479(6) 0.0169(3) Uani 1 1 d . . . . .
C10 C 0.86376(16) 0.56177(13) 0.49686(6) 0.0336(4) Uani 1 1 d . . . . .
H10A H 0.935810 0.589309 0.501064 0.040 Uiso 1 1 calc R U . . .
H10B H 0.864011 0.503959 0.515250 0.040 Uiso 1 1 calc R U . . .
C11 C 0.77835(14) 0.62312(11) 0.51534(6) 0.0250(4) Uani 1 1 d . . . . .
H11A H 0.720453 0.589259 0.531208 0.030 Uiso 1 1 calc R U . . .
H11B H 0.808718 0.667264 0.540227 0.030 Uiso 1 1 calc R U . . .
C13 C 0.70694(13) 0.82167(11) 0.48690(6) 0.0216(3) Uani 1 1 d . . . . .
C12 C 0.66437(12) 0.73753(10) 0.47401(6) 0.0183(3) Uani 1 1 d . . . . .
C15 C 0.52646(15) 0.87256(12) 0.49926(7) 0.0300(4) Uani 1 1 d . . . . .
H15 H 0.478952 0.918935 0.508294 0.036 Uiso 1 1 calc R U . . .
C14 C 0.63578(15) 0.88881(11) 0.49943(6) 0.0263(4) Uani 1 1 d . . . . .
H14 H 0.662478 0.946515 0.508224 0.032 Uiso 1 1 calc R U . . .
C16 C 0.48605(14) 0.78936(12) 0.48603(6) 0.0269(4) Uani 1 1 d . . . . .
H16 H 0.410792 0.779405 0.485556 0.032 Uiso 1 1 calc R U . . .
C18 C 0.51308(14) 0.62876(12) 0.45726(7) 0.0288(4) Uani 1 1 d . . . . .
H18A H 0.555407 0.583187 0.476832 0.035 Uiso 1 1 calc R U . . .
H18B H 0.526967 0.620314 0.420625 0.035 Uiso 1 1 calc R U . . .
C17 C 0.55416(13) 0.71984(11) 0.47338(6) 0.0208(3) Uani 1 1 d . . . . .
C019 C 0.60268(15) 1.01554(12) 0.34041(7) 0.0309(4) Uani 1 1 d . . . . .
H01A H 0.572107 1.075604 0.333484 0.037 Uiso 1 1 calc R U . . .
H01B H 0.640341 0.996609 0.309759 0.037 Uiso 1 1 calc R U . . .
C19 C 0.39520(15) 0.61106(14) 0.46434(9) 0.0408(5) Uani 1 1 d . . . . .
H19A H 0.351841 0.655234 0.444952 0.061 Uiso 1 1 calc R U . . .
H19B H 0.380684 0.615529 0.500744 0.061 Uiso 1 1 calc R U . . .
H19C H 0.376789 0.550970 0.451922 0.061 Uiso 1 1 calc R U . . .
C01H C 0.68323(17) 1.02126(13) 0.38571(8) 0.0391(5) Uani 1 1 d . . . . .
H01C H 0.713253 0.961868 0.393024 0.059 Uiso 1 1 calc R U . . .
H01D H 0.647290 1.043223 0.415744 0.059 Uiso 1 1 calc R U . . .
H01E H 0.741137 1.062369 0.377604 0.059 Uiso 1 1 calc R U . . .
C20 C 0.82650(14) 0.83714(12) 0.48478(7) 0.0298(4) Uani 1 1 d . . . . .
H20A H 0.847933 0.822746 0.449767 0.036 Uiso 1 1 calc R U . . .
H20B H 0.863743 0.794404 0.508435 0.036 Uiso 1 1 calc R U . . .
C21 C 0.86664(18) 0.93049(14) 0.49810(9) 0.0466(5) Uani 1 1 d . . . . .
H21A H 0.944631 0.932879 0.495232 0.070 Uiso 1 1 calc R U . . .
H21B H 0.848952 0.945070 0.533236 0.070 Uiso 1 1 calc R U . . .
H21C H 0.832236 0.973724 0.474441 0.070 Uiso 1 1 calc R U . . .
C22 C 0.90949(12) 0.50659(11) 0.41273(6) 0.0196(3) Uani 1 1 d . . . . .
C23 C 0.98919(13) 0.55654(12) 0.38988(7) 0.0287(4) Uani 1 1 d . . . . .
C24 C 1.06666(14) 0.51002(15) 0.36382(8) 0.0378(5) Uani 1 1 d . . . . .
H24 H 1.120435 0.542402 0.347194 0.045 Uiso 1 1 calc R U . . .
C25 C 1.06673(15) 0.41846(15) 0.36174(7) 0.0373(5) Uani 1 1 d . . . . .
H25 H 1.119202 0.388276 0.343055 0.045 Uiso 1 1 calc R U . . .
C26 C 0.99065(14) 0.36977(13) 0.38675(7) 0.0294(4) Uani 1 1 d . . . . .
H26 H 0.992685 0.306357 0.385844 0.035 Uiso 1 1 calc R U . . .
C27 C 0.91145(13) 0.41258(11) 0.41313(6) 0.0218(3) Uani 1 1 d . . . . .
C28 C 0.83061(15) 0.35998(12) 0.44231(7) 0.0295(4) Uani 1 1 d . . . . .
H28A H 0.758021 0.372820 0.427097 0.035 Uiso 1 1 calc R U . . .
H28B H 0.832912 0.381832 0.478074 0.035 Uiso 1 1 calc R U . . .
C29 C 0.84655(19) 0.25900(14) 0.44323(10) 0.0503(6) Uani 1 1 d . . . . .
H29A H 0.842145 0.235926 0.408130 0.076 Uiso 1 1 calc R U . . .
H29B H 0.790565 0.231221 0.462907 0.076 Uiso 1 1 calc R U . . .
H29C H 0.917196 0.244957 0.459257 0.076 Uiso 1 1 calc R U . . .
C30 C 0.99414(16) 0.65713(14) 0.39345(11) 0.0544(7) Uani 1 1 d . . . . .
H30A H 0.970746 0.681717 0.359588 0.065 Uiso 1 1 calc R U . . .
H30B H 0.940959 0.676522 0.418063 0.065 Uiso 1 1 calc R U . . .
C31 C 1.0962(2) 0.69775(18) 0.40865(13) 0.0676(8) Uani 1 1 d . . . . .
H31A H 1.145550 0.691757 0.380822 0.101 Uiso 1 1 calc R U . . .
H31B H 1.126680 0.667782 0.439331 0.101 Uiso 1 1 calc R U . . .
H31C H 1.085352 0.761186 0.416062 0.101 Uiso 1 1 calc R U . . .
C32 C 0.67606(12) 0.78741(10) 0.30138(6) 0.0176(3) Uani 1 1 d . . . . .
C33 C 0.68493(15) 0.85159(12) 0.21990(7) 0.0297(4) Uani 1 1 d . . . . .
H33A H 0.678283 0.825511 0.185102 0.036 Uiso 1 1 calc R U . . .
H33B H 0.729678 0.906142 0.219095 0.036 Uiso 1 1 calc R U . . .
C34 C 0.57623(14) 0.87145(12) 0.24003(6) 0.0270(4) Uani 1 1 d . . . . .
H34A H 0.559242 0.935973 0.237864 0.032 Uiso 1 1 calc R U . . .
H34B H 0.518875 0.837136 0.221362 0.032 Uiso 1 1 calc R U . . .
C35 C 0.50965(13) 0.86481(11) 0.32857(6) 0.0215(3) Uani 1 1 d . . . . .
C36 C 0.51238(14) 0.95092(11) 0.34916(6) 0.0249(4) Uani 1 1 d . . . . .
C37 C 0.42755(15) 0.97711(12) 0.37862(7) 0.0312(4) Uani 1 1 d . . . . .
H37 H 0.427982 1.034952 0.393571 0.037 Uiso 1 1 calc R U . . .
C38 C 0.34325(15) 0.92013(14) 0.38627(7) 0.0357(4) Uani 1 1 d . . . . .
H38 H 0.285731 0.939180 0.406144 0.043 Uiso 1 1 calc R U . . .
C39 C 0.34165(14) 0.83517(13) 0.36520(7) 0.0339(4) Uani 1 1 d . . . . .
H39 H 0.283161 0.796420 0.370996 0.041 Uiso 1 1 calc R U . . .
C40 C 0.42456(14) 0.80589(12) 0.33569(7) 0.0272(4) Uani 1 1 d . . . . .
C41 C 0.42610(15) 0.71454(12) 0.31119(8) 0.0349(4) Uani 1 1 d . . . . .
H41A H 0.440963 0.722470 0.274627 0.042 Uiso 1 1 calc R U . . .
H41B H 0.487043 0.680729 0.327279 0.042 Uiso 1 1 calc R U . . .
C42 C 0.32695(18) 0.65805(16) 0.31401(10) 0.0535(6) Uani 1 1 d . . . . .
H42A H 0.265460 0.689977 0.298026 0.080 Uiso 1 1 calc R U . . .
H42B H 0.313436 0.645713 0.349928 0.080 Uiso 1 1 calc R U . . .
H42C H 0.337303 0.601611 0.295916 0.080 Uiso 1 1 calc R U . . .
C43 C 0.84028(13) 0.76129(10) 0.25127(6) 0.0202(3) Uani 1 1 d . . . . .
C44 C 0.86254(14) 0.70160(11) 0.21209(6) 0.0237(4) Uani 1 1 d . . . . .
C45 C 0.97009(15) 0.68252(12) 0.20375(7) 0.0304(4) Uani 1 1 d . . . . .
H45 H 0.986919 0.641036 0.177844 0.036 Uiso 1 1 calc R U . . .
C46 C 1.05189(15) 0.72279(13) 0.23241(7) 0.0330(4) Uani 1 1 d . . . . .
H46 H 1.124415 0.708313 0.226537 0.040 Uiso 1 1 calc R U . . .
C47 C 1.02873(14) 0.78442(13) 0.26981(7) 0.0306(4) Uani 1 1 d . . . . .
H47 H 1.085868 0.812651 0.288949 0.037 Uiso 1 1 calc R U . . .
C48 C 0.92324(13) 0.80566(11) 0.27982(6) 0.0241(4) Uani 1 1 d . . . . .
C49 C 0.89868(15) 0.87563(13) 0.31915(7) 0.0317(4) Uani 1 1 d . . . . .
H49A H 0.867023 0.845237 0.348464 0.038 Uiso 1 1 calc R U . . .
H49B H 0.843197 0.916143 0.303852 0.038 Uiso 1 1 calc R U . . .
C50 C 0.99180(19) 0.93208(17) 0.33965(10) 0.0545(6) Uani 1 1 d . . . . .
H50A H 1.023169 0.964118 0.311319 0.082 Uiso 1 1 calc R U . . .
H50B H 1.046332 0.893464 0.356427 0.082 Uiso 1 1 calc R U . . .
H50C H 0.966201 0.975198 0.364471 0.082 Uiso 1 1 calc R U . . .
C51 C 0.77706(15) 0.65787(12) 0.17779(6) 0.0295(4) Uani 1 1 d . . . . .
H51A H 0.705674 0.672351 0.190543 0.035 Uiso 1 1 calc R U . . .
H51B H 0.786255 0.592238 0.179571 0.035 Uiso 1 1 calc R U . . .
C52 C 0.78058(19) 0.68760(15) 0.12209(7) 0.0450(5) Uani 1 1 d . . . . .
H52A H 0.850596 0.672454 0.109003 0.068 Uiso 1 1 calc R U . . .
H52B H 0.769572 0.752332 0.119918 0.068 Uiso 1 1 calc R U . . .
H52C H 0.723827 0.657119 0.101573 0.068 Uiso 1 1 calc R U . . .

loop_
_atom_site_aniso_label
_atom_site_aniso_U_11
_atom_site_aniso_U_22
_atom_site_aniso_U_33
_atom_site_aniso_U_23
_atom_site_aniso_U_13
_atom_site_aniso_U_12
Si1 0.0195(2) 0.0141(2) 0.0147(2) -0.00055(15) -0.00031(16) -0.00026(16)
C1 0.0249(8) 0.0187(8) 0.0190(8) -0.0013(6) -0.0026(6) -0.0032(6)
N1 0.0218(7) 0.0198(7) 0.0135(6) -0.0011(5) -0.0017(5) 0.0053(5)
B1 0.0145(8) 0.0165(8) 0.0164(8) -0.0011(6) 0.0003(6) -0.0002(6)
B2 0.0161(8) 0.0174(9) 0.0162(8) -0.0006(7) 0.0002(6) -0.0008(6)
N2 0.0256(7) 0.0216(7) 0.0133(6) -0.0013(5) -0.0023(5) 0.0096(5)
C2 0.0274(8) 0.0222(8) 0.0206(8) 0.0001(7) 0.0034(7) 0.0023(7)
N4 0.0255(7) 0.0222(7) 0.0173(7) 0.0029(5) -0.0002(5) 0.0066(6)
C4 0.0290(9) 0.0201(9) 0.0327(9) -0.0003(7) 0.0020(7) 0.0002(7)
N3 0.0230(7) 0.0196(7) 0.0166(6) 0.0043(5) 0.0001(5) 0.0017(5)
C3 0.0236(8) 0.0180(8) 0.0174(7) 0.0000(6) -0.0030(6) -0.0017(6)
C7 0.0375(10) 0.0332(10) 0.0230(9) 0.0012(7) 0.0045(7) -0.0103(8)
C6 0.0459(11) 0.0230(9) 0.0351(10) 0.0075(8) -0.0017(9) -0.0111(8)
C5 0.0409(10) 0.0168(9) 0.0445(11) 0.0007(8) 0.0010(9) -0.0006(7)
C8 0.0324(9) 0.0220(9) 0.0213(8) -0.0030(7) 0.0007(7) -0.0035(7)
C9 0.0166(7) 0.0149(7) 0.0192(8) -0.0012(6) 0.0007(6) -0.0007(6)
C10 0.0444(11) 0.0390(11) 0.0166(8) -0.0051(7) -0.0081(7) 0.0207(9)
C11 0.0339(9) 0.0262(9) 0.0147(8) -0.0002(6) -0.0022(7) 0.0081(7)
C13 0.0304(9) 0.0202(8) 0.0142(7) -0.0001(6) -0.0008(6) -0.0001(7)
C12 0.0247(8) 0.0179(8) 0.0124(7) 0.0002(6) 0.0009(6) 0.0048(6)
C15 0.0399(10) 0.0250(9) 0.0253(9) -0.0009(7) 0.0050(8) 0.0136(8)
C14 0.0435(10) 0.0154(8) 0.0200(8) -0.0027(6) 0.0004(7) 0.0022(7)
C16 0.0252(8) 0.0299(9) 0.0262(9) 0.0016(7) 0.0059(7) 0.0062(7)
C18 0.0270(9) 0.0244(9) 0.0354(10) -0.0018(7) 0.0058(7) -0.0027(7)
C17 0.0245(8) 0.0200(8) 0.0180(7) 0.0019(6) 0.0025(6) 0.0025(6)
C019 0.0426(10) 0.0196(9) 0.0303(9) 0.0009(7) 0.0002(8) 0.0005(7)
C19 0.0316(10) 0.0403(12) 0.0505(12) -0.0017(9) 0.0026(9) -0.0098(9)
C01H 0.0431(11) 0.0323(11) 0.0413(11) 0.0033(9) -0.0047(9) -0.0046(9)
C20 0.0312(9) 0.0315(10) 0.0264(9) -0.0031(7) -0.0024(7) -0.0070(8)
C21 0.0492(13) 0.0371(12) 0.0523(13) 0.0017(10) -0.0111(10) -0.0175(10)
C22 0.0188(7) 0.0238(8) 0.0157(7) -0.0005(6) -0.0035(6) 0.0055(6)
C23 0.0193(8) 0.0321(10) 0.0339(10) 0.0077(8) -0.0062(7) 0.0025(7)
C24 0.0211(9) 0.0562(13) 0.0365(11) 0.0148(9) 0.0041(8) 0.0031(8)
C25 0.0291(9) 0.0560(13) 0.0271(9) -0.0005(9) 0.0047(8) 0.0181(9)
C26 0.0319(9) 0.0297(10) 0.0261(9) -0.0045(7) -0.0024(7) 0.0130(7)
C27 0.0239(8) 0.0233(8) 0.0179(8) -0.0014(6) -0.0032(6) 0.0061(6)
C28 0.0316(9) 0.0265(9) 0.0303(9) 0.0068(7) 0.0005(7) 0.0034(7)
C29 0.0495(13) 0.0281(11) 0.0729(16) 0.0157(10) -0.0018(11) 0.0015(9)
C30 0.0286(10) 0.0312(11) 0.101(2) 0.0173(12) -0.0198(11) -0.0064(8)
C31 0.0453(14) 0.0505(15) 0.104(2) -0.0093(14) -0.0235(14) -0.0037(11)
C32 0.0203(7) 0.0133(7) 0.0190(7) -0.0026(6) -0.0011(6) -0.0020(6)
C33 0.0361(10) 0.0307(10) 0.0223(8) 0.0103(7) 0.0014(7) 0.0079(8)
C34 0.0337(9) 0.0277(9) 0.0195(8) 0.0054(7) -0.0013(7) 0.0086(7)
C35 0.0239(8) 0.0213(8) 0.0191(8) 0.0030(6) -0.0007(6) 0.0077(6)
C36 0.0321(9) 0.0218(8) 0.0205(8) 0.0026(6) -0.0030(7) 0.0066(7)
C37 0.0409(10) 0.0263(9) 0.0262(9) -0.0033(7) -0.0001(8) 0.0116(8)
C38 0.0333(10) 0.0420(11) 0.0323(10) -0.0012(8) 0.0070(8) 0.0138(8)
C39 0.0251(9) 0.0370(11) 0.0399(11) 0.0037(8) 0.0041(8) 0.0024(8)
C40 0.0255(8) 0.0263(9) 0.0295(9) 0.0022(7) -0.0019(7) 0.0050(7)
C41 0.0315(10) 0.0275(10) 0.0453(11) -0.0038(8) -0.0021(8) -0.0002(8)
C42 0.0400(12) 0.0485(14) 0.0717(17) -0.0208(12) 0.0015(11) -0.0087(10)
C43 0.0234(8) 0.0183(8) 0.0191(8) 0.0053(6) 0.0036(6) 0.0006(6)
C44 0.0329(9) 0.0192(8) 0.0195(8) 0.0056(6) 0.0063(7) -0.0013(7)
C45 0.0395(10) 0.0245(9) 0.0286(9) 0.0041(7) 0.0154(8) 0.0037(8)
C46 0.0274(9) 0.0349(10) 0.0374(10) 0.0095(8) 0.0105(8) 0.0049(8)
C47 0.0253(9) 0.0357(10) 0.0309(9) 0.0084(8) 0.0007(7) -0.0041(7)
C48 0.0271(8) 0.0243(9) 0.0211(8) 0.0049(7) 0.0021(7) -0.0031(7)
C49 0.0328(9) 0.0330(10) 0.0293(9) -0.0049(8) 0.0020(8) -0.0078(8)
C50 0.0546(14) 0.0510(14) 0.0581(15) -0.0132(12) 0.0054(11) -0.0171(11)
C51 0.0428(10) 0.0256(9) 0.0208(8) -0.0013(7) 0.0077(7) -0.0089(8)
C52 0.0627(14) 0.0522(13) 0.0203(9) -0.0029(9) 0.0043(9) -0.0229(11)

loop_
_atom_type_symbol
_atom_type_description
_atom_type_scat_dispersion_real
_atom_type_scat_dispersion_imag
_atom_type_scat_source
C C 0.0033 0.0016 'International Tables Vol C Tables 4.2.6.8 and 6.1.1.4'
H H 0.0000 0.0000 'International Tables Vol C Tables 4.2.6.8 and 6.1.1.4'
B B 0.0013 0.0007 'International Tables Vol C Tables 4.2.6.8 and 6.1.1.4'
N N 0.0061 0.0033 'International Tables Vol C Tables 4.2.6.8 and 6.1.1.4'
Si Si 0.0817 0.0704 'International Tables Vol C Tables 4.2.6.8 and 6.1.1.4'

loop_
_exptl_crystal_face_index_h
_exptl_crystal_face_index_k
_exptl_crystal_face_index_l
_exptl_crystal_face_perp_dist
-1.00 1.00 -1.00 0.1070
-1.00 0.00 -1.00 0.0720
1.00 0.00 1.00 0.2060
0.00 0.00 1.00 0.1980
0.00 0.00 -1.00 0.0410
1.00 0.00 -1.00 0.1840
1.00 1.00 1.00 0.2400
0.00 1.00 1.00 0.2270
0.00 -1.00 -1.00 0.0160
-1.00 1.00 1.00 0.1630
1.00 -1.00 -1.00 0.1140
-1.00 -1.00 0.00 0.0550
1.00 1.00 0.00 0.2070
0.00 1.00 0.00 0.1730
-1.00 1.00 0.00 0.1210
1.00 -1.00 0.00 0.1420
-1.00 -1.00 1.00 0.0690
1.00 1.00 -1.00 0.2050
0.00 1.00 -1.00 0.1370
0.00 -1.00 1.00 0.1040

loop_
_geom_angle_atom_site_label_1
_geom_angle_atom_site_label_2
_geom_angle_atom_site_label_3
_geom_angle
_geom_angle_site_symmetry_1
_geom_angle_site_symmetry_3
_geom_angle_publ_flag
C2 Si1 C1 105.40(7) . . ?
C2 Si1 C3 104.10(7) . . ?
C1 Si1 C3 99.62(7) . . ?
C2 Si1 B1 120.12(7) . . ?
C1 Si1 B1 109.79(7) . . ?
C3 Si1 B1 115.48(7) . . ?
Si1 C1 H1A 109.5 . . ?
Si1 C1 H1B 109.5 . . ?
H1A C1 H1B 109.5 . . ?
Si1 C1 H1C 109.5 . . ?
H1A C1 H1C 109.5 . . ?
H1B C1 H1C 109.5 . . ?
C9 N1 C12 130.59(12) . . ?
C9 N1 C11 112.88(12) . . ?
C12 N1 C11 114.90(12) . . ?
C9 B1 B2 115.81(13) . . ?
C9 B1 Si1 121.34(11) . . ?
B2 B1 Si1 122.84(11) . . ?
C32 B2 B1 131.59(14) . . ?
C32 B2 H1 105.7(10) . . ?
B1 B2 H1 122.6(10) . . ?
C9 N2 C22 124.87(13) . . ?
C9 N2 C10 111.77(12) . . ?
C22 N2 C10 114.27(12) . . ?
Si1 C2 H2A 109.5 . . ?
Si1 C2 H2B 109.5 . . ?
H2A C2 H2B 109.5 . . ?
Si1 C2 H2C 109.5 . . ?
H2A C2 H2C 109.5 . . ?
H2B C2 H2C 109.5 . . ?
C32 N4 C35 128.63(13) . . ?
C32 N4 C34 112.81(13) . . ?
C35 N4 C34 118.17(12) . . ?
C5 C4 C3 121.94(17) . . ?
C5 C4 H4 119.0 . . ?
C3 C4 H4 119.0 . . ?
C32 N3 C43 127.65(13) . . ?
C32 N3 C33 111.43(13) . . ?
C43 N3 C33 115.71(13) . . ?
C8 C3 C4 116.31(15) . . ?
C8 C3 Si1 121.04(12) . . ?
C4 C3 Si1 122.52(12) . . ?
C6 C7 C8 119.84(17) . . ?
C6 C7 H7 120.1 . . ?
C8 C7 H7 120.1 . . ?
C5 C6 C7 119.40(17) . . ?
C5 C6 H6 120.3 . . ?
C7 C6 H6 120.3 . . ?
C6 C5 C4 120.32(17) . . ?
C6 C5 H5 119.8 . . ?
C4 C5 H5 119.8 . . ?
C7 C8 C3 122.16(16) . . ?
C7 C8 H8 118.9 . . ?
C3 C8 H8 118.9 . . ?
N1 C9 N2 105.32(12) . . ?
N1 C9 B1 128.41(13) . . ?
N2 C9 B1 126.27(13) . . ?
N2 C10 C11 102.31(13) . . ?
N2 C10 H10A 111.3 . . ?
C11 C10 H10A 111.3 . . ?
N2 C10 H10B 111.3 . . ?
C11 C10 H10B 111.3 . . ?
H10A C10 H10B 109.2 . . ?
N1 C11 C10 101.94(13) . . ?
N1 C11 H11A 111.4 . . ?
C10 C11 H11A 111.4 . . ?
N1 C11 H11B 111.4 . . ?
C10 C11 H11B 111.4 . . ?
H11A C11 H11B 109.2 . . ?
C14 C13 C12 117.88(15) . . ?
C14 C13 C20 122.65(15) . . ?
C12 C13 C20 119.43(14) . . ?
C17 C12 C13 122.24(14) . . ?
C17 C12 N1 120.33(14) . . ?
C13 C12 N1 116.98(14) . . ?
C16 C15 C14 120.43(16) . . ?
C16 C15 H15 119.8 . . ?
C14 C15 H15 119.8 . . ?
C15 C14 C13 120.79(16) . . ?
C15 C14 H14 119.6 . . ?
C13 C14 H14 119.6 . . ?
C15 C16 C17 120.91(16) . . ?
C15 C16 H16 119.5 . . ?
C17 C16 H16 119.5 . . ?
C17 C18 C19 116.25(15) . . ?
C17 C18 H18A 108.2 . . ?
C19 C18 H18A 108.2 . . ?
C17 C18 H18B 108.2 . . ?
C19 C18 H18B 108.2 . . ?
H18A C18 H18B 107.4 . . ?
C16 C17 C12 117.76(15) . . ?
C16 C17 C18 122.58(15) . . ?
C12 C17 C18 119.62(14) . . ?
C36 C019 C01H 112.82(15) . . ?
C36 C019 H01A 109.0 . . ?
C01H C019 H01A 109.0 . . ?
C36 C019 H01B 109.0 . . ?
C01H C019 H01B 109.0 . . ?
H01A C019 H01B 107.8 . . ?
C18 C19 H19A 109.5 . . ?
C18 C19 H19B 109.5 . . ?
H19A C19 H19B 109.5 . . ?
C18 C19 H19C 109.5 . . ?
H19A C19 H19C 109.5 . . ?
H19B C19 H19C 109.5 . . ?
C019 C01H H01C 109.5 . . ?
C019 C01H H01D 109.5 . . ?
H01C C01H H01D 109.5 . . ?
C019 C01H H01E 109.5 . . ?
H01C C01H H01E 109.5 . . ?
H01D C01H H01E 109.5 . . ?
C13 C20 C21 116.54(16) . . ?
C13 C20 H20A 108.2 . . ?
C21 C20 H20A 108.2 . . ?
C13 C20 H20B 108.2 . . ?
C21 C20 H20B 108.2 . . ?
H20A C20 H20B 107.3 . . ?
C20 C21 H21A 109.5 . . ?
C20 C21 H21B 109.5 . . ?
H21A C21 H21B 109.5 . . ?
C20 C21 H21C 109.5 . . ?
H21A C21 H21C 109.5 . . ?
H21B C21 H21C 109.5 . . ?
C23 C22 C27 121.63(15) . . ?
C23 C22 N2 120.18(15) . . ?
C27 C22 N2 117.68(14) . . ?
C24 C23 C22 117.68(17) . . ?
C24 C23 C30 120.06(18) . . ?
C22 C23 C30 122.26(18) . . ?
C25 C24 C23 121.33(18) . . ?
C25 C24 H24 119.3 . . ?
C23 C24 H24 119.3 . . ?
C24 C25 C26 120.34(17) . . ?
C24 C25 H25 119.8 . . ?
C26 C25 H25 119.8 . . ?
C25 C26 C27 120.78(17) . . ?
C25 C26 H26 119.6 . . ?
C27 C26 H26 119.6 . . ?
C26 C27 C22 118.04(16) . . ?
C26 C27 C28 121.16(16) . . ?
C22 C27 C28 120.78(14) . . ?
C27 C28 C29 115.71(16) . . ?
C27 C28 H28A 108.4 . . ?
C29 C28 H28A 108.4 . . ?
C27 C28 H28B 108.4 . . ?
C29 C28 H28B 108.4 . . ?
H28A C28 H28B 107.4 . . ?
C28 C29 H29A 109.5 . . ?
C28 C29 H29B 109.5 . . ?
H29A C29 H29B 109.5 . . ?
C28 C29 H29C 109.5 . . ?
H29A C29 H29C 109.5 . . ?
H29B C29 H29C 109.5 . . ?
C31 C30 C23 117.93(19) . . ?
C31 C30 H30A 107.8 . . ?
C23 C30 H30A 107.8 . . ?
C31 C30 H30B 107.8 . . ?
C23 C30 H30B 107.8 . . ?
H30A C30 H30B 107.2 . . ?
C30 C31 H31A 109.5 . . ?
C30 C31 H31B 109.5 . . ?
H31A C31 H31B 109.5 . . ?
C30 C31 H31C 109.5 . . ?
H31A C31 H31C 109.5 . . ?
H31B C31 H31C 109.5 . . ?
N4 C32 N3 107.37(13) . . ?
N4 C32 B2 122.73(14) . . ?
N3 C32 B2 129.85(14) . . ?
N3 C33 C34 102.65(13) . . ?
N3 C33 H33A 111.2 . . ?
C34 C33 H33A 111.2 . . ?
N3 C33 H33B 111.2 . . ?
C34 C33 H33B 111.2 . . ?
H33A C33 H33B 109.2 . . ?
N4 C34 C33 101.53(13) . . ?
N4 C34 H34A 111.5 . . ?
C33 C34 H34A 111.5 . . ?
N4 C34 H34B 111.5 . . ?
C33 C34 H34B 111.5 . . ?
H34A C34 H34B 109.3 . . ?
C36 C35 C40 122.33(15) . . ?
C36 C35 N4 117.50(15) . . ?
C40 C35 N4 119.67(15) . . ?
C37 C36 C35 117.86(16) . . ?
C37 C36 C019 119.65(16) . . ?
C35 C36 C019 122.48(15) . . ?
C38 C37 C36 120.76(17) . . ?
C38 C37 H37 119.6 . . ?
C36 C37 H37 119.6 . . ?
C37 C38 C39 120.49(17) . . ?
C37 C38 H38 119.8 . . ?
C39 C38 H38 119.8 . . ?
C38 C39 C40 120.87(18) . . ?
C38 C39 H39 119.6 . . ?
C40 C39 H39 119.6 . . ?
C39 C40 C35 117.67(16) . . ?
C39 C40 C41 123.07(17) . . ?
C35 C40 C41 119.26(15) . . ?
C42 C41 C40 117.46(17) . . ?
C42 C41 H41A 107.9 . . ?
C40 C41 H41A 107.9 . . ?
C42 C41 H41B 107.9 . . ?
C40 C41 H41B 107.9 . . ?
H41A C41 H41B 107.2 . . ?
C41 C42 H42A 109.5 . . ?
C41 C42 H42B 109.5 . . ?
H42A C42 H42B 109.5 . . ?
C41 C42 H42C 109.5 . . ?
H42A C42 H42C 109.5 . . ?
H42B C42 H42C 109.5 . . ?
C44 C43 C48 121.46(15) . . ?
C44 C43 N3 118.21(14) . . ?
C48 C43 N3 119.79(14) . . ?
C43 C44 C45 118.10(16) . . ?
C43 C44 C51 123.61(15) . . ?
C45 C44 C51 118.28(15) . . ?
C46 C45 C44 121.13(17) . . ?
C46 C45 H45 119.4 . . ?
C44 C45 H45 119.4 . . ?
C45 C46 C47 120.14(17) . . ?
C45 C46 H46 119.9 . . ?
C47 C46 H46 119.9 . . ?
C46 C47 C48 121.12(17) . . ?
C46 C47 H47 119.4 . . ?
C48 C47 H47 119.4 . . ?
C47 C48 C43 117.94(16) . . ?
C47 C48 C49 120.79(16) . . ?
C43 C48 C49 121.25(15) . . ?
C48 C49 C50 116.81(17) . . ?
C48 C49 H49A 108.1 . . ?
C50 C49 H49A 108.1 . . ?
C48 C49 H49B 108.1 . . ?
C50 C49 H49B 108.1 . . ?
H49A C49 H49B 107.3 . . ?
C49 C50 H50A 109.5 . . ?
C49 C50 H50B 109.5 . . ?
H50A C50 H50B 109.5 . . ?
C49 C50 H50C 109.5 . . ?
H50A C50 H50C 109.5 . . ?
H50B C50 H50C 109.5 . . ?
C44 C51 C52 112.87(15) . . ?
C44 C51 H51A 109.0 . . ?
C52 C51 H51A 109.0 . . ?
C44 C51 H51B 109.0 . . ?
C52 C51 H51B 109.0 . . ?
H51A C51 H51B 107.8 . . ?
C51 C52 H52A 109.5 . . ?
C51 C52 H52B 109.5 . . ?
H52A C52 H52B 109.5 . . ?
C51 C52 H52C 109.5 . . ?
H52A C52 H52C 109.5 . . ?
H52B C52 H52C 109.5 . . ?

loop_
_geom_bond_atom_site_label_1
_geom_bond_atom_site_label_2
_geom_bond_distance
_geom_bond_site_symmetry_2
_geom_bond_publ_flag
Si1 C2 1.8915(16) . ?
Si1 C1 1.8972(16) . ?
Si1 C3 1.9146(16) . ?
Si1 B1 2.0077(17) . ?
C1 H1A 0.9800 . ?
C1 H1B 0.9800 . ?
C1 H1C 0.9800 . ?
N1 C9 1.3739(19) . ?
N1 C12 1.4335(19) . ?
N1 C11 1.4660(19) . ?
B1 C9 1.544(2) . ?
B1 B2 1.609(2) . ?
B2 C32 1.574(2) . ?
B2 H1 1.100(19) . ?
N2 C9 1.3885(19) . ?
N2 C22 1.438(2) . ?
N2 C10 1.471(2) . ?
C2 H2A 0.9800 . ?
C2 H2B 0.9800 . ?
C2 H2C 0.9800 . ?
N4 C32 1.345(2) . ?
N4 C35 1.440(2) . ?
N4 C34 1.473(2) . ?
C4 C5 1.388(2) . ?
C4 C3 1.400(2) . ?
C4 H4 0.9500 . ?
N3 C32 1.362(2) . ?
N3 C43 1.441(2) . ?
N3 C33 1.476(2) . ?
C3 C8 1.398(2) . ?
C7 C6 1.386(3) . ?
C7 C8 1.392(2) . ?
C7 H7 0.9500 . ?
C6 C5 1.380(3) . ?
C6 H6 0.9500 . ?
C5 H5 0.9500 . ?
C8 H8 0.9500 . ?
C10 C11 1.504(2) . ?
C10 H10A 0.9900 . ?
C10 H10B 0.9900 . ?
C11 H11A 0.9900 . ?
C11 H11B 0.9900 . ?
C13 C14 1.391(2) . ?
C13 C12 1.402(2) . ?
C13 C20 1.513(2) . ?
C12 C17 1.399(2) . ?
C15 C16 1.381(3) . ?
C15 C14 1.385(3) . ?
C15 H15 0.9500 . ?
C14 H14 0.9500 . ?
C16 C17 1.394(2) . ?
C16 H16 0.9500 . ?
C18 C17 1.509(2) . ?
C18 C19 1.514(2) . ?
C18 H18A 0.9900 . ?
C18 H18B 0.9900 . ?
C019 C36 1.511(2) . ?
C019 C01H 1.518(3) . ?
C019 H01A 0.9900 . ?
C019 H01B 0.9900 . ?
C19 H19A 0.9800 . ?
C19 H19B 0.9800 . ?
C19 H19C 0.9800 . ?
C01H H01C 0.9800 . ?
C01H H01D 0.9800 . ?
C01H H01E 0.9800 . ?
C20 C21 1.519(3) . ?
C20 H20A 0.9900 . ?
C20 H20B 0.9900 . ?
C21 H21A 0.9800 . ?
C21 H21B 0.9800 . ?
C21 H21C 0.9800 . ?
C22 C23 1.401(2) . ?
C22 C27 1.408(2) . ?
C23 C24 1.396(3) . ?
C23 C30 1.510(3) . ?
C24 C25 1.372(3) . ?
C24 H24 0.9500 . ?
C25 C26 1.386(3) . ?
C25 H25 0.9500 . ?
C26 C27 1.389(2) . ?
C26 H26 0.9500 . ?
C27 C28 1.515(2) . ?
C28 C29 1.525(3) . ?
C28 H28A 0.9900 . ?
C28 H28B 0.9900 . ?
C29 H29A 0.9800 . ?
C29 H29B 0.9800 . ?
C29 H29C 0.9800 . ?
C30 C31 1.449(3) . ?
C30 H30A 0.9900 . ?
C30 H30B 0.9900 . ?
C31 H31A 0.9800 . ?
C31 H31B 0.9800 . ?
C31 H31C 0.9800 . ?
C33 C34 1.508(2) . ?
C33 H33A 0.9900 . ?
C33 H33B 0.9900 . ?
C34 H34A 0.9900 . ?
C34 H34B 0.9900 . ?
C35 C36 1.397(2) . ?
C35 C40 1.399(2) . ?
C36 C37 1.395(2) . ?
C37 C38 1.376(3) . ?
C37 H37 0.9500 . ?
C38 C39 1.386(3) . ?
C38 H38 0.9500 . ?
C39 C40 1.391(3) . ?
C39 H39 0.9500 . ?
C40 C41 1.511(3) . ?
C41 C42 1.503(3) . ?
C41 H41A 0.9900 . ?
C41 H41B 0.9900 . ?
C42 H42A 0.9800 . ?
C42 H42B 0.9800 . ?
C42 H42C 0.9800 . ?
C43 C44 1.398(2) . ?
C43 C48 1.412(2) . ?
C44 C45 1.399(2) . ?
C44 C51 1.509(2) . ?
C45 C46 1.375(3) . ?
C45 H45 0.9500 . ?
C46 C47 1.385(3) . ?
C46 H46 0.9500 . ?
C47 C48 1.391(2) . ?
C47 H47 0.9500 . ?
C48 C49 1.510(2) . ?
C49 C50 1.513(3) . ?
C49 H49A 0.9900 . ?
C49 H49B 0.9900 . ?
C50 H50A 0.9800 . ?
C50 H50B 0.9800 . ?
C50 H50C 0.9800 . ?
C51 C52 1.526(2) . ?
C51 H51A 0.9900 . ?
C51 H51B 0.9900 . ?
C52 H52A 0.9800 . ?
C52 H52B 0.9800 . ?
C52 H52C 0.9800 . ?

loop_
_geom_torsion_atom_site_label_1
_geom_torsion_atom_site_label_2
_geom_torsion_atom_site_label_3
_geom_torsion_atom_site_label_4
_geom_torsion
_geom_torsion_site_symmetry_1
_geom_torsion_site_symmetry_2
_geom_torsion_site_symmetry_3
_geom_torsion_site_symmetry_4
_geom_torsion_publ_flag
C9 B1 B2 C32 173.54(15) . . . . ?
Si1 B1 B2 C32 -6.3(2) . . . . ?
C5 C4 C3 C8 -0.8(2) . . . . ?
C5 C4 C3 Si1 -176.68(14) . . . . ?
C8 C7 C6 C5 -0.9(3) . . . . ?
C7 C6 C5 C4 1.1(3) . . . . ?
C3 C4 C5 C6 -0.3(3) . . . . ?
C6 C7 C8 C3 -0.3(3) . . . . ?
C4 C3 C8 C7 1.1(2) . . . . ?
Si1 C3 C8 C7 177.04(13) . . . . ?
C12 N1 C9 N2 -171.89(15) . . . . ?
C11 N1 C9 N2 -7.43(17) . . . . ?
C12 N1 C9 B1 9.1(3) . . . . ?
C11 N1 C9 B1 173.54(15) . . . . ?
C22 N2 C9 N1 -153.96(14) . . . . ?
C10 N2 C9 N1 -9.08(18) . . . . ?
C22 N2 C9 B1 25.1(2) . . . . ?
C10 N2 C9 B1 169.98(15) . . . . ?
B2 B1 C9 N1 28.3(2) . . . . ?
Si1 B1 C9 N1 -151.89(13) . . . . ?
B2 B1 C9 N2 -150.57(15) . . . . ?
Si1 B1 C9 N2 29.3(2) . . . . ?
C9 N2 C10 C11 20.9(2) . . . . ?
C22 N2 C10 C11 169.71(14) . . . . ?
C9 N1 C11 C10 19.91(18) . . . . ?
C12 N1 C11 C10 -173.05(14) . . . . ?
N2 C10 C11 N1 -22.89(18) . . . . ?
C14 C13 C12 C17 0.1(2) . . . . ?
C20 C13 C12 C17 -177.61(14) . . . . ?
C14 C13 C12 N1 -172.17(13) . . . . ?
C20 C13 C12 N1 10.1(2) . . . . ?
C9 N1 C12 C17 74.3(2) . . . . ?
C11 N1 C12 C17 -89.87(17) . . . . ?
C9 N1 C12 C13 -113.22(18) . . . . ?
C11 N1 C12 C13 82.57(17) . . . . ?
C16 C15 C14 C13 -0.7(3) . . . . ?
C12 C13 C14 C15 0.2(2) . . . . ?
C20 C13 C14 C15 177.82(16) . . . . ?
C14 C15 C16 C17 1.0(3) . . . . ?
C15 C16 C17 C12 -0.7(2) . . . . ?
C15 C16 C17 C18 -178.20(16) . . . . ?
C13 C12 C17 C16 0.1(2) . . . . ?
N1 C12 C17 C16 172.16(14) . . . . ?
C13 C12 C17 C18 177.73(15) . . . . ?
N1 C12 C17 C18 -10.2(2) . . . . ?
C19 C18 C17 C16 -10.4(2) . . . . ?
C19 C18 C17 C12 172.12(16) . . . . ?
C14 C13 C20 C21 1.1(2) . . . . ?
C12 C13 C20 C21 178.69(16) . . . . ?
C9 N2 C22 C23 55.9(2) . . . . ?
C10 N2 C22 C23 -88.17(19) . . . . ?
C9 N2 C22 C27 -132.07(16) . . . . ?
C10 N2 C22 C27 83.82(18) . . . . ?
C27 C22 C23 C24 4.9(2) . . . . ?
N2 C22 C23 C24 176.59(15) . . . . ?
C27 C22 C23 C30 -174.07(17) . . . . ?
N2 C22 C23 C30 -2.4(2) . . . . ?
C22 C23 C24 C25 -1.7(3) . . . . ?
C30 C23 C24 C25 177.31(19) . . . . ?
C23 C24 C25 C26 -1.6(3) . . . . ?
C24 C25 C26 C27 1.8(3) . . . . ?
C25 C26 C27 C22 1.4(2) . . . . ?
C25 C26 C27 C28 -177.58(16) . . . . ?
C23 C22 C27 C26 -4.8(2) . . . . ?
N2 C22 C27 C26 -176.63(14) . . . . ?
C23 C22 C27 C28 174.18(15) . . . . ?
N2 C22 C27 C28 2.3(2) . . . . ?
C26 C27 C28 C29 3.5(2) . . . . ?
C22 C27 C28 C29 -175.39(17) . . . . ?
C24 C23 C30 C31 -48.1(3) . . . . ?
C22 C23 C30 C31 130.9(3) . . . . ?
C35 N4 C32 N3 -179.86(15) . . . . ?
C34 N4 C32 N3 7.55(18) . . . . ?
C35 N4 C32 B2 -2.2(2) . . . . ?
C34 N4 C32 B2 -174.81(14) . . . . ?
C43 N3 C32 N4 159.66(14) . . . . ?
C33 N3 C32 N4 6.60(18) . . . . ?
C43 N3 C32 B2 -17.8(3) . . . . ?
C33 N3 C32 B2 -170.82(15) . . . . ?
B1 B2 C32 N4 128.86(18) . . . . ?
B1 B2 C32 N3 -54.1(3) . . . . ?
C32 N3 C33 C34 -17.13(18) . . . . ?
C43 N3 C33 C34 -173.68(14) . . . . ?
C32 N4 C34 C33 -17.67(18) . . . . ?
C35 N4 C34 C33 168.90(14) . . . . ?
N3 C33 C34 N4 19.42(17) . . . . ?
C32 N4 C35 C36 107.38(19) . . . . ?
C34 N4 C35 C36 -80.38(19) . . . . ?
C32 N4 C35 C40 -80.5(2) . . . . ?
C34 N4 C35 C40 91.73(19) . . . . ?
C40 C35 C36 C37 1.3(2) . . . . ?
N4 C35 C36 C37 173.22(14) . . . . ?
C40 C35 C36 C019 -178.36(16) . . . . ?
N4 C35 C36 C019 -6.5(2) . . . . ?
C01H C019 C36 C37 79.4(2) . . . . ?
C01H C019 C36 C35 -100.9(2) . . . . ?
C35 C36 C37 C38 -1.1(3) . . . . ?
C019 C36 C37 C38 178.64(16) . . . . ?
C36 C37 C38 C39 0.6(3) . . . . ?
C37 C38 C39 C40 -0.4(3) . . . . ?
C38 C39 C40 C35 0.6(3) . . . . ?
C38 C39 C40 C41 -179.08(17) . . . . ?
C36 C35 C40 C39 -1.1(2) . . . . ?
N4 C35 C40 C39 -172.84(15) . . . . ?
C36 C35 C40 C41 178.60(16) . . . . ?
N4 C35 C40 C41 6.9(2) . . . . ?
C39 C40 C41 C42 7.5(3) . . . . ?
C35 C40 C41 C42 -172.22(18) . . . . ?
C32 N3 C43 C44 131.48(16) . . . . ?
C33 N3 C43 C44 -76.42(18) . . . . ?
C32 N3 C43 C48 -56.9(2) . . . . ?
C33 N3 C43 C48 95.21(18) . . . . ?
C48 C43 C44 C45 3.8(2) . . . . ?
N3 C43 C44 C45 175.29(14) . . . . ?
C48 C43 C44 C51 -175.14(15) . . . . ?
N3 C43 C44 C51 -3.7(2) . . . . ?
C43 C44 C45 C46 -1.5(2) . . . . ?
C51 C44 C45 C46 177.52(16) . . . . ?
C44 C45 C46 C47 -1.0(3) . . . . ?
C45 C46 C47 C48 1.2(3) . . . . ?
C46 C47 C48 C43 1.1(3) . . . . ?
C46 C47 C48 C49 -177.50(16) . . . . ?
C44 C43 C48 C47 -3.6(2) . . . . ?
N3 C43 C48 C47 -174.96(14) . . . . ?
C44 C43 C48 C49 174.97(15) . . . . ?
N3 C43 C48 C49 3.6(2) . . . . ?
C47 C48 C49 C50 10.7(3) . . . . ?
C43 C48 C49 C50 -167.88(18) . . . . ?
C43 C44 C51 C52 114.17(19) . . . . ?
C45 C44 C51 C52 -64.8(2) . . . . ?
